data_4086129
loop_
_publ_author_name
'Hupf, Emanuel'
'Lork, Enno'
'Mebs, Stefan'
'Beckmann, Jens'

_publ_section_title
;
 Sterically Congested 5-Diphenylphosphinoacenaphth-6-yl-silanes and
 -silanols
;
_journal_issue 15
_journal_name_full Organometallics
_journal_page_first 3873
_journal_paper_doi 10.1021/acs.organomet.5b00489
_journal_volume 34
_journal_year 2015
_chemical_formula_sum 'C26 H25 O2 P Si'
_chemical_formula_weight 428.52
_chemical_name_systematic
; 
 ? 
;
_space_group_IT_number 4
_symmetry_cell_setting monoclinic
_symmetry_space_group_name_Hall 'P 2yb'
_symmetry_space_group_name_H-M 'P 1 21 1'
_atom_sites_solution_hydrogens geom
_atom_sites_solution_primary direct
_atom_sites_solution_secondary difmap
_audit_creation_method SHELXL-97
_cell_angle_alpha 90.00
_cell_angle_beta 112.5250(10)
_cell_angle_gamma 90.00
_cell_formula_units_Z 2
_cell_length_a 8.5238(2)
_cell_length_b 15.6989(4)
_cell_length_c 8.8409(2)
_cell_measurement_reflns_used 9898
_cell_measurement_temperature 100(2)
_cell_measurement_theta_max 29.55
_cell_measurement_theta_min 2.49
_cell_volume 1092.79(5)
_computing_cell_refinement 'Bruker SAINT'
_computing_data_collection 'Bruker APEX2'
_computing_data_reduction 'Bruker SAINT'
_computing_molecular_graphics Diamond
_computing_publication_material WinGX
_computing_structure_refinement 'SHELXL-2013 (Sheldrick 2013)'
_computing_structure_solution 'SHELXS-97 (Sheldrick 2008)'
_diffrn_ambient_temperature 100(2)
_diffrn_measured_fraction_theta_full 0.999
_diffrn_measured_fraction_theta_max 0.999
_diffrn_measurement_device_type 'Bruker Venture D8'
_diffrn_measurement_method '2\q/\w scans'
_diffrn_radiation_monochromator graphite
_diffrn_radiation_source 'fine-focus sealed tube'
_diffrn_radiation_type MoK\a
_diffrn_radiation_wavelength 0.71073
_diffrn_reflns_av_R_equivalents 0.0643
_diffrn_reflns_av_sigmaI/netI 0.0560
_diffrn_reflns_limit_h_max 12
_diffrn_reflns_limit_h_min -12
_diffrn_reflns_limit_k_max 22
_diffrn_reflns_limit_k_min -22
_diffrn_reflns_limit_l_max 12
_diffrn_reflns_limit_l_min -12
_diffrn_reflns_number 27000
_diffrn_reflns_theta_full 30.06
_diffrn_reflns_theta_max 30.06
_diffrn_reflns_theta_min 2.49
_exptl_absorpt_coefficient_mu 0.201
_exptl_absorpt_correction_T_max 0.7460
_exptl_absorpt_correction_T_min 0.6478
_exptl_absorpt_correction_type empirical
_exptl_absorpt_process_details 'SADABS (Bruker, 2000)'
_exptl_crystal_colour colourless
_exptl_crystal_density_diffrn 1.302
_exptl_crystal_density_method 'not measured'
_exptl_crystal_description block
_exptl_crystal_F_000 452
_exptl_crystal_size_max 0.1
_exptl_crystal_size_mid 0.1
_exptl_crystal_size_min 0.1
_refine_diff_density_max 0.413
_refine_diff_density_min -0.244
_refine_diff_density_rms 0.057
_refine_ls_abs_structure_details 'Flack H D (1983), Acta Cryst. A39, 876-881'
_refine_ls_abs_structure_Flack 0.02(6)
_refine_ls_extinction_method none
_refine_ls_goodness_of_fit_ref 1.028
_refine_ls_hydrogen_treatment constr
_refine_ls_matrix_type full
_refine_ls_number_parameters 275
_refine_ls_number_reflns 6367
_refine_ls_number_restraints 1
_refine_ls_restrained_S_all 1.028
_refine_ls_R_factor_all 0.0504
_refine_ls_R_factor_gt 0.0394
_refine_ls_shift/su_max 0.001
_refine_ls_shift/su_mean 0.000
_refine_ls_structure_factor_coef Fsqd
_refine_ls_weighting_details 'calc w=1/[\s^2^(Fo^2^)+(0.0444P)^2^+0.1476P] where P=(Fo^2^+2Fc^2^)/3'
_refine_ls_weighting_scheme calc
_refine_ls_wR_factor_gt 0.0840
_refine_ls_wR_factor_ref 0.0884
_reflns_number_gt 5636
_reflns_number_total 6367
_reflns_threshold_expression >2sigma(I)
_cod_data_source_file om5b00489_si_002.cif
_cod_data_source_block 3O
_cod_depositor_comments
;
The following automatic conversions were performed:

'_symmetry_cell_setting' value 'Monoclinic' changed to 'monoclinic'
according to
/usr/data/users/saulius/crontab/automatic-downloads/rss-feeds/ACS/lib/dictionaries/cif_core.dic
dictionary named 'cif_core.dic' version 2.4.2 from 2011-04-26.

Automatic conversion script
Id: cif_fix_values 3271 2015-04-21 07:52:19Z andrius 

 Adding full bibliography for 4086126--4086131.cif.
;
_cod_original_sg_symbol_H-M P2(1)
_cod_database_code 4086129

loop_
_symmetry_equiv_pos_as_xyz
'x, y, z'
'-x, y+1/2, -z'

loop_
_atom_site_label
_atom_site_type_symbol
_atom_site_fract_x
_atom_site_fract_y
_atom_site_fract_z
_atom_site_U_iso_or_equiv
_atom_site_adp_type
_atom_site_occupancy
_atom_site_symmetry_multiplicity
_atom_site_calc_flag
_atom_site_refinement_flags
C4 C 0.3751(2) 0.49121(13) 1.1127(2) 0.0217(4) Uani 1 1 d .
H4A H 0.3537 0.4495 1.0277 0.032 Uiso 1 1 calc R
H4B H 0.2922 0.5359 1.0752 0.032 Uiso 1 1 calc R
H4C H 0.3680 0.4648 1.2078 0.032 Uiso 1 1 calc R
C3 C 0.6267(3) 0.61931(13) 1.3266(2) 0.0228(4) Uani 1 1 d .
H3A H 0.6373 0.5925 1.4277 0.034 Uiso 1 1 calc R
H3B H 0.5325 0.6581 1.2933 0.034 Uiso 1 1 calc R
H3C H 0.7291 0.6500 1.3418 0.034 Uiso 1 1 calc R
O1 O 0.74010(17) 0.46662(10) 1.25065(16) 0.0252(3) Uani 1 1 d .
H1 H 0.732(2) 0.4284(16) 1.187(3) 0.038 Uiso 1 1 calc R
P1 P 0.69532(5) 0.39473(3) 0.86780(5) 0.01160(9) Uani 1 1 d .
Si1 Si 0.59023(5) 0.53652(3) 1.16575(5) 0.01362(10) Uani 1 1 d .
O2 O 0.71211(14) 0.35325(8) 1.02599(15) 0.0169(2) Uani 1 1 d .
C17 C 0.9277(2) 0.49767(11) 0.8181(2) 0.0151(3) Uani 1 1 d .
H17 H 0.9770 0.4462 0.8084 0.018 Uiso 1 1 calc R
C14 C 0.7740(2) 0.64728(11) 0.8326(2) 0.0130(3) Uani 1 1 d .
C18 C 0.79855(19) 0.49609(11) 0.8775(2) 0.0127(3) Uani 1 1 d .
C13 C 0.6991(2) 0.72792(11) 0.8166(2) 0.0156(3) Uani 1 1 d .
C30 C 0.4763(2) 0.41359(10) 0.73671(19) 0.0126(3) Uani 1 1 d .
C15 C 0.9046(2) 0.64670(11) 0.7700(2) 0.0140(3) Uani 1 1 d .
C16 C 0.9884(2) 0.57267(12) 0.7716(2) 0.0161(3) Uani 1 1 d .
H16 H 1.0826 0.5716 0.7430 0.019 Uiso 1 1 calc R
C10 C 0.6108(2) 0.59171(11) 0.9833(2) 0.0132(3) Uani 1 1 d .
C11 C 0.5337(2) 0.67186(12) 0.9574(2) 0.0164(3) Uani 1 1 d .
H11 H 0.4519 0.6814 1.0011 0.020 Uiso 1 1 calc R
C20 C 0.76972(19) 0.32123(11) 0.7523(2) 0.0131(3) Uani 1 1 d .
C12 C 0.5695(2) 0.73933(11) 0.8706(2) 0.0162(3) Uani 1 1 d .
H12 H 0.5076 0.7898 0.8507 0.019 Uiso 1 1 calc R
C35 C 0.3549(2) 0.36033(11) 0.7575(2) 0.0150(3) Uani 1 1 d .
H35 H 0.3880 0.3190 0.8391 0.018 Uiso 1 1 calc R
C31 C 0.4258(2) 0.47400(11) 0.6121(2) 0.0163(3) Uani 1 1 d .
H31 H 0.5058 0.5098 0.5976 0.020 Uiso 1 1 calc R
C19 C 0.72655(19) 0.57570(11) 0.90244(19) 0.0120(3) Uani 1 1 d .
C34 C 0.1844(2) 0.36906(12) 0.6561(2) 0.0198(4) Uani 1 1 d .
H34 H 0.1035 0.3344 0.6720 0.024 Uiso 1 1 calc R
C1 C 0.7802(3) 0.78838(12) 0.7354(2) 0.0219(4) Uani 1 1 d .
H1A H 0.8292 0.8369 0.8054 0.026 Uiso 1 1 calc R
H1B H 0.6975 0.8087 0.6320 0.026 Uiso 1 1 calc R
C25 C 0.8588(2) 0.24966(12) 0.8328(2) 0.0190(4) Uani 1 1 d .
H25 H 0.8847 0.2430 0.9443 0.023 Uiso 1 1 calc R
C2 C 0.9203(2) 0.73498(11) 0.7080(2) 0.0171(3) Uani 1 1 d .
H2A H 0.9020 0.7333 0.5928 0.020 Uiso 1 1 calc R
H2B H 1.0318 0.7587 0.7689 0.020 Uiso 1 1 calc R
C32 C 0.2549(2) 0.48076(12) 0.5088(2) 0.0200(4) Uani 1 1 d .
H32 H 0.2216 0.5202 0.4239 0.024 Uiso 1 1 calc R
C33 C 0.1345(2) 0.42884(13) 0.5323(2) 0.0222(4) Uani 1 1 d .
H33 H 0.0204 0.4343 0.4647 0.027 Uiso 1 1 calc R
C23 C 0.8698(2) 0.19740(12) 0.5815(2) 0.0211(4) Uani 1 1 d .
H23 H 0.9020 0.1559 0.5240 0.025 Uiso 1 1 calc R
C22 C 0.7818(2) 0.26884(13) 0.5008(2) 0.0197(4) Uani 1 1 d .
H22 H 0.7564 0.2753 0.3893 0.024 Uiso 1 1 calc R
C21 C 0.7315(2) 0.33068(12) 0.5842(2) 0.0171(3) Uani 1 1 d .
H21 H 0.6724 0.3784 0.5289 0.021 Uiso 1 1 calc R
C24 C 0.9098(3) 0.18795(12) 0.7481(2) 0.0234(4) Uani 1 1 d .
H24 H 0.9704 0.1405 0.8031 0.028 Uiso 1 1 calc R

loop_
_atom_site_aniso_label
_atom_site_aniso_U_11
_atom_site_aniso_U_22
_atom_site_aniso_U_33
_atom_site_aniso_U_23
_atom_site_aniso_U_13
_atom_site_aniso_U_12
C4 0.0218(9) 0.0245(10) 0.0211(9) -0.0042(8) 0.0110(7) -0.0067(7)
C3 0.0317(10) 0.0242(10) 0.0144(8) -0.0043(7) 0.0111(8) -0.0053(8)
O1 0.0279(7) 0.0319(8) 0.0136(6) 0.0024(6) 0.0055(5) 0.0111(6)
P1 0.01058(17) 0.01139(19) 0.01247(19) 0.00083(16) 0.00398(14) 0.00002(16)
Si1 0.0142(2) 0.0158(2) 0.0114(2) -0.00011(18) 0.00556(16) -0.00065(18)
O2 0.0179(6) 0.0168(6) 0.0153(6) 0.0024(5) 0.0056(5) 0.0001(5)
C17 0.0128(7) 0.0153(9) 0.0175(8) -0.0016(6) 0.0060(6) -0.0004(6)
C14 0.0140(7) 0.0135(8) 0.0117(7) -0.0019(6) 0.0050(6) -0.0021(6)
C18 0.0117(7) 0.0117(8) 0.0136(8) 0.0012(6) 0.0036(6) -0.0011(6)
C13 0.0187(8) 0.0151(8) 0.0127(8) -0.0006(6) 0.0057(6) -0.0004(6)
C30 0.0116(7) 0.0123(8) 0.0139(7) -0.0019(6) 0.0048(6) 0.0012(6)
C15 0.0153(8) 0.0160(8) 0.0109(7) -0.0020(6) 0.0051(6) -0.0043(6)
C16 0.0135(7) 0.0201(9) 0.0167(8) -0.0022(7) 0.0081(6) -0.0029(6)
C10 0.0127(7) 0.0155(8) 0.0105(7) -0.0006(6) 0.0036(6) -0.0017(6)
C11 0.0151(8) 0.0209(9) 0.0133(8) -0.0032(7) 0.0056(6) 0.0028(7)
C20 0.0101(7) 0.0128(8) 0.0163(8) -0.0013(6) 0.0049(6) -0.0016(6)
C12 0.0177(8) 0.0149(8) 0.0154(8) -0.0009(7) 0.0058(6) 0.0025(7)
C35 0.0165(8) 0.0143(8) 0.0157(8) -0.0024(6) 0.0078(6) -0.0019(6)
C31 0.0179(8) 0.0138(8) 0.0174(8) -0.0021(7) 0.0069(6) 0.0006(6)
C19 0.0098(7) 0.0137(8) 0.0097(7) -0.0013(6) 0.0006(6) -0.0019(6)
C34 0.0128(7) 0.0247(10) 0.0237(9) -0.0117(7) 0.0088(7) -0.0047(6)
C1 0.0298(10) 0.0155(9) 0.0252(9) 0.0030(7) 0.0159(8) 0.0006(7)
C25 0.0208(8) 0.0173(9) 0.0181(8) 0.0014(7) 0.0068(7) 0.0025(7)
C2 0.0211(8) 0.0155(9) 0.0180(8) 0.0015(7) 0.0113(7) -0.0038(7)
C32 0.0208(8) 0.0188(9) 0.0159(8) -0.0006(7) 0.0020(7) 0.0082(7)
C33 0.0118(8) 0.0278(10) 0.0224(9) -0.0106(8) 0.0015(7) 0.0051(7)
C23 0.0226(9) 0.0171(9) 0.0268(10) -0.0075(7) 0.0130(8) -0.0037(7)
C22 0.0159(8) 0.0261(10) 0.0170(8) -0.0042(7) 0.0061(7) -0.0035(7)
C21 0.0132(7) 0.0205(9) 0.0168(8) 0.0014(7) 0.0048(6) 0.0024(7)
C24 0.0285(10) 0.0150(9) 0.0271(10) 0.0029(8) 0.0110(8) 0.0058(7)

loop_
_atom_type_symbol
_atom_type_description
_atom_type_scat_dispersion_real
_atom_type_scat_dispersion_imag
_atom_type_scat_source
C C 0.0033 0.0016 'International Tables Vol C Tables 4.2.6.8 and 6.1.1.4'
H H 0.0000 0.0000 'International Tables Vol C Tables 4.2.6.8 and 6.1.1.4'
O O 0.0106 0.0060 'International Tables Vol C Tables 4.2.6.8 and 6.1.1.4'
Si Si 0.0817 0.0704 'International Tables Vol C Tables 4.2.6.8 and 6.1.1.4'
P P 0.1023 0.0942 'International Tables Vol C Tables 4.2.6.8 and 6.1.1.4'

loop_
_geom_angle_atom_site_label_1
_geom_angle_atom_site_label_2
_geom_angle_atom_site_label_3
_geom_angle
O2 P1 C18 117.91(7)
O2 P1 C30 112.08(7)
C18 P1 C30 104.56(7)
O2 P1 C20 108.72(8)
C18 P1 C20 108.62(8)
C30 P1 C20 104.01(7)
O1 Si1 C4 112.50(9)
O1 Si1 C3 104.22(9)
C4 Si1 C3 108.71(9)
O1 Si1 C10 112.76(7)
C4 Si1 C10 111.42(8)
C3 Si1 C10 106.73(8)
C18 C17 C16 123.90(16)
C13 C14 C19 124.57(15)
C13 C14 C15 111.16(15)
C19 C14 C15 124.27(16)
C17 C18 C19 119.07(15)
C17 C18 P1 116.12(13)
C19 C18 P1 122.81(11)
C12 C13 C14 118.61(16)
C12 C13 C1 131.31(17)
C14 C13 C1 110.07(15)
C31 C30 C35 119.49(15)
C31 C30 P1 123.40(13)
C35 C30 P1 116.98(12)
C16 C15 C14 119.19(16)
C16 C15 C2 131.76(15)
C14 C15 C2 109.04(15)
C15 C16 C17 117.80(15)
C11 C10 C19 116.31(15)
C11 C10 Si1 111.07(12)
C19 C10 Si1 130.10(13)
C10 C11 C12 125.47(15)
C25 C20 C21 119.20(16)
C25 C20 P1 117.88(13)
C21 C20 P1 122.79(13)
C13 C12 C11 117.54(16)
C34 C35 C30 120.02(16)
C30 C31 C32 119.92(16)
C14 C19 C10 116.19(14)
C14 C19 C18 114.30(14)
C10 C19 C18 129.48(15)
C33 C34 C35 120.42(17)
C13 C1 C2 104.76(15)
C20 C25 C24 120.63(17)
C15 C2 C1 104.94(14)
C33 C32 C31 120.25(17)
C34 C33 C32 119.86(16)
C22 C23 C24 119.85(17)
C21 C22 C23 120.76(17)
C22 C21 C20 119.80(16)
C23 C24 C25 119.76(18)

loop_
_geom_bond_atom_site_label_1
_geom_bond_atom_site_label_2
_geom_bond_distance
C4 Si1 1.8516(18)
C3 Si1 1.8628(19)
O1 Si1 1.6324(14)
P1 O2 1.4991(12)
P1 C18 1.8044(17)
P1 C30 1.8051(16)
P1 C20 1.8091(17)
Si1 C10 1.8978(17)
C17 C18 1.390(2)
C17 C16 1.409(2)
C14 C13 1.400(2)
C14 C19 1.414(2)
C14 C15 1.421(2)
C18 C19 1.446(2)
C13 C12 1.374(2)
C13 C1 1.508(2)
C30 C31 1.391(2)
C30 C35 1.396(2)
C15 C16 1.361(3)
C15 C2 1.515(2)
C10 C11 1.397(2)
C10 C19 1.445(2)
C11 C12 1.408(3)
C20 C25 1.390(2)
C20 C21 1.402(2)
C35 C34 1.391(2)
C31 C32 1.396(2)
C34 C33 1.380(3)
C1 C2 1.552(3)
C25 C24 1.391(3)
C32 C33 1.387(3)
C23 C22 1.385(3)
C23 C24 1.387(3)
C22 C21 1.383(3)
